data_7159756
loop_
_publ_author_name
'Darole, Ratanamala S.'
'Choudhary, Shailendra Singh'
'Sharma, Himanshu'
'Mali, Bhupendra P.'
'Gopu, Booblan'
'Vanka, Kumar'
'Senthilkumar, Beeran'

_publ_section_title
;
 Br&#xf8;nsted acid- and Ni(II)-catalyzed C-H oxidation/rearrangement of
 cyclotriveratrylenes (CTVs) to cyclic and acyclic quinones as potential
 anti-cancer agents.
;
_journal_issue 5
_journal_name_full 'Organic &amp; biomolecular chemistry'
_journal_page_first 1038
_journal_page_last 1046
_journal_paper_doi 10.1039/d3ob01428b
_journal_volume 22
_journal_year 2024
_chemical_formula_moiety 'C28 H29 Br O10'
_chemical_formula_sum 'C28 H29 Br O10'
_chemical_formula_weight 605.42
_space_group_crystal_system monoclinic
_space_group_IT_number 14
_space_group_name_Hall '-P 2ybc'
_space_group_name_H-M_alt 'P 1 21/c 1'
_atom_sites_solution_hydrogens geom
_audit_creation_method SHELXL-2018/3
_audit_update_record
;
2022-12-12 deposited with the CCDC.	2023-12-22 downloaded from the CCDC.
;
_cell_angle_alpha 90
_cell_angle_beta 94.221(5)
_cell_angle_gamma 90
_cell_formula_units_Z 4
_cell_length_a 8.6985(11)
_cell_length_b 9.1415(10)
_cell_length_c 32.062(4)
_cell_measurement_reflns_used 9851
_cell_measurement_temperature 100(2)
_cell_measurement_theta_max 28.66
_cell_measurement_theta_min 2.32
_cell_volume 2542.6(5)
_computing_cell_refinement 'SAINT (Bruker, 2016)'
_computing_data_collection 'APEX3 (Bruker, 2016)'
_computing_data_reduction 'SAINT (Bruker, 2016)'
_computing_molecular_graphics 'Bruker SHELXTL'
_computing_publication_material 'Bruker SHELXTL'
_computing_structure_refinement 'SHELXL-2014/7 (Sheldrick, 2014)'
_computing_structure_solution 'SHELXS-97 (Sheldrick 2008)'
_diffrn_ambient_temperature 100(2)
_diffrn_detector 'Photon II CPAD Area Detector'
_diffrn_detector_area_resol_mean 7.39
_diffrn_measured_fraction_theta_full 0.990
_diffrn_measured_fraction_theta_max 0.991
_diffrn_measurement_device '\k-geometry diffractometer'
_diffrn_measurement_device_type 'Bruker D8 VENTURE Kappa Duo PHOTON II CPAD'
_diffrn_measurement_method '\f and \w scans'
_diffrn_radiation_monochromator 'multilayer mirrors'
_diffrn_radiation_type MoK\a
_diffrn_radiation_wavelength 0.71073
_diffrn_reflns_av_R_equivalents 0.0776
_diffrn_reflns_av_unetI/netI 0.0461
_diffrn_reflns_Laue_measured_fraction_full 0.990
_diffrn_reflns_Laue_measured_fraction_max 0.991
_diffrn_reflns_limit_h_max 11
_diffrn_reflns_limit_h_min -11
_diffrn_reflns_limit_k_max 12
_diffrn_reflns_limit_k_min -12
_diffrn_reflns_limit_l_max 43
_diffrn_reflns_limit_l_min -43
_diffrn_reflns_number 48761
_diffrn_reflns_point_group_measured_fraction_full 0.990
_diffrn_reflns_point_group_measured_fraction_max 0.991
_diffrn_reflns_theta_full 25.242
_diffrn_reflns_theta_max 28.741
_diffrn_reflns_theta_min 1.911
_diffrn_source 'micro-focus sealed tube'
_diffrn_source_type 'Incoatech I\mS HB'
_exptl_absorpt_coefficient_mu 1.678
_exptl_absorpt_correction_T_max 0.811
_exptl_absorpt_correction_T_min 0.752
_exptl_absorpt_correction_type multi-scan
_exptl_absorpt_process_details 'SADABS (Bruker, 2006)'
_exptl_crystal_colour COLOURLESS
_exptl_crystal_density_diffrn 1.582
_exptl_crystal_description BLOCK
_exptl_crystal_F_000 1248
_exptl_crystal_size_max 0.180
_exptl_crystal_size_mid 0.160
_exptl_crystal_size_min 0.130
_refine_diff_density_max 2.283
_refine_diff_density_min -1.842
_refine_diff_density_rms 0.128
_refine_ls_extinction_method none
_refine_ls_goodness_of_fit_ref 1.130
_refine_ls_hydrogen_treatment constr
_refine_ls_matrix_type full
_refine_ls_number_parameters 360
_refine_ls_number_reflns 6531
_refine_ls_number_restraints 0
_refine_ls_restrained_S_all 1.130
_refine_ls_R_factor_all 0.0743
_refine_ls_R_factor_gt 0.0657
_refine_ls_shift/su_max 0.001
_refine_ls_shift/su_mean 0.000
_refine_ls_structure_factor_coef Fsqd
_refine_ls_weighting_details 'w=1/[\s^2^(Fo^2^)+(0.0152P)^2^+19.4909P] where P=(Fo^2^+2Fc^2^)/3'
_refine_ls_weighting_scheme calc
_refine_ls_wR_factor_gt 0.1458
_refine_ls_wR_factor_ref 0.1498
_reflns_Friedel_coverage 0.000
_reflns_number_gt 5758
_reflns_number_total 6531
_reflns_threshold_expression 'I > 2\s(I)'
_cod_data_source_file d3ob01428b2.cif
_cod_data_source_block 4b
_cod_depositor_comments
;
The following automatic conversions were performed:

data item '_exptl_absorpt_correction_type' value 'MULTI-SCAN' was
changed to 'multi-scan' in accordance with the
/home/data/users/saulius/crontab/automatic-downloads/rss-feeds/RSC/lib/dictionaries/cif_core.dic
dictionary named 'cif_core.dic' version 2.4.2 last updated on
2011-04-26.

Automatic conversion script
Id: cif_fix_values 8170 2020-07-09 18:12:32Z antanas 

 Adding full bibliography for 7159755--7159758.cif.
;
_cod_original_sg_symbol_H-M 'P 21/c'
_cod_database_code 7159756
_shelx_shelxl_version_number 2018/3
_shelx_space_group_comment
;
The symmetry employed for this shelxl refinement is uniquely defined
by the following loop, which should always be used as a source of
symmetry information in preference to the above space-group names.
They are only intended as comments.
;
_shelx_estimated_absorpt_t_min 0.752
_shelx_estimated_absorpt_t_max 0.811

loop_
_space_group_symop_operation_xyz
'x, y, z'
'-x, y+1/2, -z+1/2'
'-x, -y, -z'
'x, -y-1/2, z-1/2'

loop_
_atom_site_label
_atom_site_type_symbol
_atom_site_fract_x
_atom_site_fract_y
_atom_site_fract_z
_atom_site_U_iso_or_equiv
_atom_site_adp_type
_atom_site_occupancy
_atom_site_site_symmetry_order
_atom_site_calc_flag
_atom_site_refinement_flags_posn
_atom_site_refinement_flags_adp
_atom_site_refinement_flags_occupancy
_atom_site_disorder_assembly
_atom_site_disorder_group
Br1 Br -0.12178(5) 0.33637(5) 0.62911(2) 0.01600(11) Uani 1 1 d . . . . .
O1 O 0.2498(3) 0.1193(3) 0.75085(10) 0.0169(6) Uani 1 1 d . . . . .
C1 C 0.4781(4) 0.4837(4) 0.59312(12) 0.0114(7) Uani 1 1 d . . . . .
H1 H 0.410599 0.402155 0.590102 0.014 Uiso 1 1 calc R U . . .
O2 O 0.2818(4) 0.9845(3) 0.54725(10) 0.0180(6) Uani 1 1 d . . . . .
C2 C 0.5891(5) 0.4974(5) 0.56622(12) 0.0128(7) Uani 1 1 d . . . . .
O3 O 0.3891(4) 1.1065(4) 0.62185(10) 0.0228(7) Uani 1 1 d . . . . .
C3 C 0.6996(5) 0.6215(5) 0.56895(13) 0.0135(8) Uani 1 1 d . . . . .
O4 O 0.7824(4) 0.8429(4) 0.60557(10) 0.0195(6) Uani 1 1 d . . . . .
C4 C 0.6784(4) 0.7293(5) 0.60277(12) 0.0132(8) Uani 1 1 d . . . . .
O5 O 0.4824(3) 0.3039(3) 0.73390(9) 0.0127(6) Uani 1 1 d . . . . .
C5 C 0.5478(5) 0.8304(5) 0.66302(12) 0.0138(7) Uani 1 1 d . . . . .
H5A H 0.617317 0.913979 0.658747 0.017 Uiso 1 1 calc R U . . .
H5B H 0.576383 0.788484 0.690986 0.017 Uiso 1 1 calc R U . . .
O6 O -0.0457(3) 0.1512(4) 0.70458(10) 0.0191(6) Uani 1 1 d . . . . .
C6 C 0.3782(5) 0.8858(5) 0.66136(13) 0.0157(8) Uani 1 1 d . . . . .
H6 H 0.361976 0.946683 0.686578 0.019 Uiso 1 1 calc R U . . .
O7 O 0.1793(4) 0.7313(4) 0.68555(9) 0.0181(6) Uani 1 1 d . . . . .
C7 C 0.3506(5) 0.9776(5) 0.62187(13) 0.0163(8) Uani 1 1 d . . . . .
O8 O 0.2282(4) 0.6758(4) 0.54812(9) 0.0174(6) Uani 1 1 d . . . . .
C8 C 0.2891(5) 0.9025(5) 0.58375(13) 0.0153(8) Uani 1 1 d . . . . .
O9 O 0.6165(4) 0.4045(4) 0.53463(9) 0.0177(6) Uani 1 1 d . . . . .
C9 C 0.2659(5) 0.7555(5) 0.58239(12) 0.0131(8) Uani 1 1 d . . . . .
O10 O 0.7984(4) 0.6368(4) 0.54445(10) 0.0203(7) Uani 1 1 d . . . . .
C10 C 0.1639(4) 0.5387(5) 0.61928(12) 0.0123(7) Uani 1 1 d . . . . .
H10A H 0.061599 0.584490 0.621285 0.015 Uiso 1 1 calc R U . . .
H10B H 0.163331 0.489563 0.591753 0.015 Uiso 1 1 calc R U . . .
C23 C 0.1637(6) 1.0953(6) 0.54620(17) 0.0260(10) Uani 1 1 d . . . . .
H23A H 0.177776 1.163060 0.523100 0.039 Uiso 1 1 calc R U . . .
H23B H 0.170953 1.149281 0.572688 0.039 Uiso 1 1 calc R U . . .
H23C H 0.062109 1.049012 0.542111 0.039 Uiso 1 1 calc R U . . .
C22 C 0.1265(5) 0.7331(6) 0.51417(13) 0.0207(9) Uani 1 1 d . . . . .
H22A H 0.180627 0.808508 0.499199 0.031 Uiso 1 1 calc R U . . .
H22B H 0.035021 0.775969 0.525502 0.031 Uiso 1 1 calc R U . . .
H22C H 0.094972 0.653734 0.494861 0.031 Uiso 1 1 calc R U . . .
C15 C 0.4663(4) 0.5057(5) 0.66979(12) 0.0118(7) Uani 1 1 d . . . . .
H15A H 0.559593 0.443342 0.671073 0.014 Uiso 1 1 calc R U . . .
H15B H 0.479525 0.577494 0.692905 0.014 Uiso 1 1 calc R U . . .
C25 C 0.5064(5) 0.2899(5) 0.52693(14) 0.0207(9) Uani 1 1 d . . . . .
H25A H 0.403494 0.332336 0.521237 0.031 Uiso 1 1 calc R U . . .
H25B H 0.506709 0.226318 0.551542 0.031 Uiso 1 1 calc R U . . .
H25C H 0.533345 0.232445 0.502715 0.031 Uiso 1 1 calc R U . . .
C28 C -0.0395(6) 0.0000(5) 0.6936(2) 0.0325(12) Uani 1 1 d . . . . .
H28A H -0.029158 -0.009106 0.663476 0.049 Uiso 1 1 calc R U . . .
H28B H -0.134370 -0.048659 0.700794 0.049 Uiso 1 1 calc R U . . .
H28C H 0.049329 -0.045903 0.708979 0.049 Uiso 1 1 calc R U . . .
C27 C 0.1408(5) 0.1121(6) 0.78251(14) 0.0225(10) Uani 1 1 d . . . . .
H27A H 0.079839 0.202381 0.782005 0.034 Uiso 1 1 calc R U . . .
H27B H 0.196294 0.100894 0.810046 0.034 Uiso 1 1 calc R U . . .
H27C H 0.072045 0.028295 0.777023 0.034 Uiso 1 1 calc R U . . .
C26 C 0.5847(5) 0.1884(5) 0.72291(14) 0.0186(9) Uani 1 1 d . . . . .
H26A H 0.599522 0.193420 0.692941 0.028 Uiso 1 1 calc R U . . .
H26B H 0.539736 0.093475 0.729399 0.028 Uiso 1 1 calc R U . . .
H26C H 0.684375 0.199618 0.738920 0.028 Uiso 1 1 calc R U . . .
C24 C 0.7440(6) 0.9570(5) 0.57572(16) 0.0276(11) Uani 1 1 d . . . . .
H24A H 0.746804 0.917956 0.547323 0.041 Uiso 1 1 calc R U . . .
H24B H 0.818679 1.036976 0.579768 0.041 Uiso 1 1 calc R U . . .
H24C H 0.640338 0.993932 0.579727 0.041 Uiso 1 1 calc R U . . .
C14 C 0.3450(4) 0.3089(4) 0.70945(12) 0.0115(7) Uani 1 1 d . . . . .
C13 C 0.2224(5) 0.2198(5) 0.71942(12) 0.0131(7) Uani 1 1 d . . . . .
C12 C 0.0811(4) 0.2299(5) 0.69511(13) 0.0126(7) Uani 1 1 d . . . . .
C11 C 0.0690(4) 0.3315(5) 0.66253(12) 0.0124(7) Uani 1 1 d . . . . .
C18 C 0.4558(4) 0.5905(4) 0.62751(12) 0.0113(7) Uani 1 1 d . . . . .
C17 C 0.2868(4) 0.6586(5) 0.62140(12) 0.0126(7) Uani 1 1 d . . . . .
C16 C 0.2695(5) 0.7567(5) 0.65942(12) 0.0138(8) Uani 1 1 d . . . . .
C21 C 0.3293(4) 0.4110(4) 0.67686(12) 0.0115(7) Uani 1 1 d . . . . .
C20 C 0.1884(4) 0.4248(4) 0.65339(12) 0.0113(7) Uani 1 1 d . . . . .
C19 C 0.5687(5) 0.7160(5) 0.63002(12) 0.0121(7) Uani 1 1 d . . . . .

loop_
_atom_site_aniso_label
_atom_site_aniso_U_11
_atom_site_aniso_U_22
_atom_site_aniso_U_33
_atom_site_aniso_U_23
_atom_site_aniso_U_13
_atom_site_aniso_U_12
Br1 0.00917(18) 0.0178(2) 0.0204(2) 0.00126(17) -0.00310(13) -0.00022(16)
O1 0.0126(14) 0.0170(15) 0.0215(15) 0.0092(12) 0.0043(11) 0.0031(11)
C1 0.0079(16) 0.0120(18) 0.0138(18) 0.0017(14) -0.0012(13) -0.0008(14)
O2 0.0166(15) 0.0185(15) 0.0187(15) 0.0055(12) 0.0007(11) 0.0023(12)
C2 0.0120(18) 0.0146(19) 0.0117(17) 0.0010(15) 0.0003(14) 0.0018(15)
O3 0.0279(18) 0.0135(15) 0.0273(18) 0.0010(13) 0.0029(14) 0.0015(13)
C3 0.0118(18) 0.0128(19) 0.0160(19) 0.0009(15) 0.0009(14) 0.0005(14)
O4 0.0174(15) 0.0197(15) 0.0218(15) -0.0016(13) 0.0041(12) -0.0091(13)
C4 0.0083(17) 0.0175(19) 0.0136(18) -0.0007(15) -0.0002(14) -0.0023(15)
O5 0.0089(13) 0.0155(14) 0.0136(13) 0.0000(11) -0.0008(10) 0.0006(10)
C5 0.0124(18) 0.0151(19) 0.0140(18) -0.0030(15) 0.0008(14) -0.0012(16)
O6 0.0102(13) 0.0160(15) 0.0314(17) 0.0065(13) 0.0046(12) -0.0001(12)
C6 0.016(2) 0.018(2) 0.0145(19) -0.0020(15) 0.0046(15) 0.0014(16)
O7 0.0165(15) 0.0232(16) 0.0152(14) 0.0010(12) 0.0047(11) 0.0033(13)
C7 0.016(2) 0.015(2) 0.019(2) 0.0012(16) 0.0048(15) 0.0032(15)
O8 0.0192(15) 0.0220(16) 0.0107(13) 0.0017(12) -0.0009(11) 0.0013(13)
C8 0.0098(18) 0.020(2) 0.0168(19) 0.0040(16) 0.0021(15) 0.0011(15)
O9 0.0163(15) 0.0207(16) 0.0167(14) -0.0048(12) 0.0048(11) -0.0030(12)
C9 0.0089(17) 0.017(2) 0.0132(18) 0.0029(15) 0.0022(14) 0.0014(15)
O10 0.0164(15) 0.0229(17) 0.0228(16) -0.0023(13) 0.0092(12) -0.0014(12)
C10 0.0088(17) 0.0169(19) 0.0107(17) 0.0030(14) -0.0025(13) 0.0000(14)
C23 0.020(2) 0.022(2) 0.036(3) 0.010(2) -0.0014(19) 0.0051(19)
C22 0.014(2) 0.032(3) 0.015(2) 0.0062(18) -0.0026(15) 0.0016(18)
C15 0.0058(16) 0.0137(18) 0.0158(18) 0.0020(15) 0.0001(13) -0.0031(14)
C25 0.021(2) 0.020(2) 0.022(2) -0.0045(17) 0.0024(17) -0.0046(17)
C28 0.023(2) 0.016(2) 0.058(4) -0.005(2) -0.002(2) -0.0091(19)
C27 0.018(2) 0.031(2) 0.019(2) 0.0080(18) 0.0044(17) -0.0043(19)
C26 0.0137(19) 0.022(2) 0.020(2) -0.0011(17) 0.0007(15) 0.0073(16)
C24 0.035(3) 0.019(2) 0.030(3) 0.0040(19) 0.011(2) -0.011(2)
C14 0.0111(17) 0.0108(18) 0.0126(17) 0.0000(14) 0.0007(13) 0.0006(14)
C13 0.0127(18) 0.0150(19) 0.0118(17) 0.0024(15) 0.0028(14) 0.0017(15)
C12 0.0076(17) 0.0143(18) 0.0162(19) 0.0005(15) 0.0023(14) 0.0010(14)
C11 0.0094(17) 0.0142(18) 0.0135(17) 0.0014(15) 0.0005(13) 0.0019(15)
C18 0.0081(17) 0.0157(19) 0.0100(17) 0.0009(14) -0.0001(13) -0.0011(14)
C17 0.0112(17) 0.0154(18) 0.0112(17) 0.0003(15) 0.0019(13) 0.0003(15)
C16 0.0114(18) 0.017(2) 0.0127(18) 0.0018(15) 0.0013(14) 0.0044(15)
C21 0.0073(17) 0.0142(19) 0.0134(18) 0.0003(15) 0.0025(13) 0.0004(14)
C20 0.0093(17) 0.0141(18) 0.0106(17) 0.0013(14) 0.0020(13) 0.0018(14)
C19 0.0109(18) 0.0149(18) 0.0104(17) 0.0003(14) -0.0007(14) 0.0012(15)

loop_
_atom_type_symbol
_atom_type_description
_atom_type_scat_dispersion_real
_atom_type_scat_dispersion_imag
_atom_type_scat_source
C C 0.0033 0.0016 'International Tables Vol C Tables 4.2.6.8 and 6.1.1.4'
H H 0.0000 0.0000 'International Tables Vol C Tables 4.2.6.8 and 6.1.1.4'
O O 0.0106 0.0060 'International Tables Vol C Tables 4.2.6.8 and 6.1.1.4'
Br Br -0.2901 2.4595 'International Tables Vol C Tables 4.2.6.8 and 6.1.1.4'

loop_
_geom_angle_atom_site_label_1
_geom_angle_atom_site_label_2
_geom_angle_atom_site_label_3
_geom_angle
_geom_angle_site_symmetry_1
_geom_angle_site_symmetry_3
_geom_angle_publ_flag
C13 O1 C27 117.4(3) . . ?
C2 C1 C18 123.3(4) . . ?
C2 C1 H1 118.3 . . ?
C18 C1 H1 118.3 . . ?
C8 O2 C23 112.8(3) . . ?
C1 C2 O9 126.4(4) . . ?
C1 C2 C3 121.6(4) . . ?
O9 C2 C3 111.9(3) . . ?
O10 C3 C2 122.4(4) . . ?
O10 C3 C4 121.8(4) . . ?
C2 C3 C4 115.8(3) . . ?
C4 O4 C24 112.6(3) . . ?
C19 C4 O4 121.3(4) . . ?
C19 C4 C3 123.1(4) . . ?
O4 C4 C3 115.6(3) . . ?
C14 O5 C26 114.2(3) . . ?
C19 C5 C6 111.4(3) . . ?
C19 C5 H5A 109.4 . . ?
C6 C5 H5A 109.4 . . ?
C19 C5 H5B 109.4 . . ?
C6 C5 H5B 109.4 . . ?
H5A C5 H5B 108.0 . . ?
C12 O6 C28 114.1(4) . . ?
C16 C6 C7 109.7(4) . . ?
C16 C6 C5 109.6(3) . . ?
C7 C6 C5 107.4(3) . . ?
C16 C6 H6 110.1 . . ?
C7 C6 H6 110.1 . . ?
C5 C6 H6 110.1 . . ?
O3 C7 C8 122.2(4) . . ?
O3 C7 C6 120.3(4) . . ?
C8 C7 C6 117.4(4) . . ?
C9 O8 C22 121.3(4) . . ?
C9 C8 O2 120.6(4) . . ?
C9 C8 C7 122.2(4) . . ?
O2 C8 C7 116.2(4) . . ?
C2 O9 C25 115.8(3) . . ?
O8 C9 C8 126.2(4) . . ?
O8 C9 C17 111.3(4) . . ?
C8 C9 C17 122.5(4) . . ?
C20 C10 C17 113.6(3) . . ?
C20 C10 H10A 108.8 . . ?
C17 C10 H10A 108.8 . . ?
C20 C10 H10B 108.8 . . ?
C17 C10 H10B 108.8 . . ?
H10A C10 H10B 107.7 . . ?
O2 C23 H23A 109.5 . . ?
O2 C23 H23B 109.5 . . ?
H23A C23 H23B 109.5 . . ?
O2 C23 H23C 109.5 . . ?
H23A C23 H23C 109.5 . . ?
H23B C23 H23C 109.5 . . ?
O8 C22 H22A 109.5 . . ?
O8 C22 H22B 109.5 . . ?
H22A C22 H22B 109.5 . . ?
O8 C22 H22C 109.5 . . ?
H22A C22 H22C 109.5 . . ?
H22B C22 H22C 109.5 . . ?
C21 C15 C18 114.9(3) . . ?
C21 C15 H15A 108.5 . . ?
C18 C15 H15A 108.5 . . ?
C21 C15 H15B 108.5 . . ?
C18 C15 H15B 108.5 . . ?
H15A C15 H15B 107.5 . . ?
O9 C25 H25A 109.5 . . ?
O9 C25 H25B 109.5 . . ?
H25A C25 H25B 109.5 . . ?
O9 C25 H25C 109.5 . . ?
H25A C25 H25C 109.5 . . ?
H25B C25 H25C 109.5 . . ?
O6 C28 H28A 109.5 . . ?
O6 C28 H28B 109.5 . . ?
H28A C28 H28B 109.5 . . ?
O6 C28 H28C 109.5 . . ?
H28A C28 H28C 109.5 . . ?
H28B C28 H28C 109.5 . . ?
O1 C27 H27A 109.5 . . ?
O1 C27 H27B 109.5 . . ?
H27A C27 H27B 109.5 . . ?
O1 C27 H27C 109.5 . . ?
H27A C27 H27C 109.5 . . ?
H27B C27 H27C 109.5 . . ?
O5 C26 H26A 109.5 . . ?
O5 C26 H26B 109.5 . . ?
H26A C26 H26B 109.5 . . ?
O5 C26 H26C 109.5 . . ?
H26A C26 H26C 109.5 . . ?
H26B C26 H26C 109.5 . . ?
O4 C24 H24A 109.5 . . ?
O4 C24 H24B 109.5 . . ?
H24A C24 H24B 109.5 . . ?
O4 C24 H24C 109.5 . . ?
H24A C24 H24C 109.5 . . ?
H24B C24 H24C 109.5 . . ?
O5 C14 C13 119.6(3) . . ?
O5 C14 C21 118.6(3) . . ?
C13 C14 C21 121.7(4) . . ?
O1 C13 C14 117.7(4) . . ?
O1 C13 C12 123.2(4) . . ?
C14 C13 C12 119.0(4) . . ?
O6 C12 C11 119.8(4) . . ?
O6 C12 C13 121.8(4) . . ?
C11 C12 C13 118.2(4) . . ?
C20 C11 C12 123.3(4) . . ?
C20 C11 Br1 119.9(3) . . ?
C12 C11 Br1 116.8(3) . . ?
C1 C18 C19 114.6(3) . . ?
C1 C18 C15 108.3(3) . . ?
C19 C18 C15 109.6(3) . . ?
C1 C18 C17 109.4(3) . . ?
C19 C18 C17 107.5(3) . . ?
C15 C18 C17 107.2(3) . . ?
C10 C17 C16 110.3(3) . . ?
C10 C17 C9 109.7(3) . . ?
C16 C17 C9 107.4(3) . . ?
C10 C17 C18 111.1(3) . . ?
C16 C17 C18 105.9(3) . . ?
C9 C17 C18 112.2(3) . . ?
O7 C16 C6 123.8(4) . . ?
O7 C16 C17 123.0(4) . . ?
C6 C16 C17 113.2(3) . . ?
C20 C21 C14 119.7(4) . . ?
C20 C21 C15 122.8(4) . . ?
C14 C21 C15 117.5(3) . . ?
C11 C20 C21 118.1(4) . . ?
C11 C20 C10 120.4(3) . . ?
C21 C20 C10 121.5(4) . . ?
C4 C19 C5 121.4(4) . . ?
C4 C19 C18 121.6(4) . . ?
C5 C19 C18 117.0(3) . . ?

loop_
_geom_bond_atom_site_label_1
_geom_bond_atom_site_label_2
_geom_bond_distance
_geom_bond_site_symmetry_2
_geom_bond_publ_flag
Br1 C11 1.908(4) . ?
O1 C13 1.371(5) . ?
O1 C27 1.441(5) . ?
C1 C2 1.347(5) . ?
C1 C18 1.496(5) . ?
C1 H1 0.9500 . ?
O2 C8 1.387(5) . ?
O2 C23 1.442(5) . ?
C2 O9 1.356(5) . ?
C2 C3 1.486(6) . ?
O3 C7 1.225(5) . ?
C3 O10 1.214(5) . ?
C3 C4 1.487(6) . ?
O4 C4 1.376(5) . ?
O4 C24 1.438(6) . ?
C4 C19 1.346(5) . ?
O5 C14 1.381(5) . ?
O5 C26 1.441(5) . ?
C5 C19 1.508(6) . ?
C5 C6 1.557(6) . ?
C5 H5A 0.9900 . ?
C5 H5B 0.9900 . ?
O6 C12 1.370(5) . ?
O6 C28 1.428(6) . ?
C6 C16 1.510(6) . ?
C6 C7 1.523(6) . ?
C6 H6 1.0000 . ?
O7 C16 1.212(5) . ?
C7 C8 1.468(6) . ?
O8 C9 1.339(5) . ?
O8 C22 1.449(5) . ?
C8 C9 1.359(6) . ?
O9 C25 1.429(5) . ?
C9 C17 1.532(6) . ?
C10 C20 1.514(5) . ?
C10 C17 1.529(6) . ?
C10 H10A 0.9900 . ?
C10 H10B 0.9900 . ?
C23 H23A 0.9800 . ?
C23 H23B 0.9800 . ?
C23 H23C 0.9800 . ?
C22 H22A 0.9800 . ?
C22 H22B 0.9800 . ?
C22 H22C 0.9800 . ?
C15 C21 1.504(5) . ?
C15 C18 1.558(5) . ?
C15 H15A 0.9900 . ?
C15 H15B 0.9900 . ?
C25 H25A 0.9800 . ?
C25 H25B 0.9800 . ?
C25 H25C 0.9800 . ?
C28 H28A 0.9800 . ?
C28 H28B 0.9800 . ?
C28 H28C 0.9800 . ?
C27 H27A 0.9800 . ?
C27 H27B 0.9800 . ?
C27 H27C 0.9800 . ?
C26 H26A 0.9800 . ?
C26 H26B 0.9800 . ?
C26 H26C 0.9800 . ?
C24 H24A 0.9800 . ?
C24 H24B 0.9800 . ?
C24 H24C 0.9800 . ?
C14 C13 1.398(6) . ?
C14 C21 1.400(5) . ?
C13 C12 1.409(6) . ?
C12 C11 1.396(6) . ?
C11 C20 1.391(6) . ?
C18 C19 1.509(6) . ?
C18 C17 1.596(5) . ?
C17 C16 1.530(6) . ?
C21 C20 1.396(5) . ?

loop_
_geom_torsion_atom_site_label_1
_geom_torsion_atom_site_label_2
_geom_torsion_atom_site_label_3
_geom_torsion_atom_site_label_4
_geom_torsion
_geom_torsion_site_symmetry_1
_geom_torsion_site_symmetry_2
_geom_torsion_site_symmetry_3
_geom_torsion_site_symmetry_4
_geom_torsion_publ_flag
C18 C1 C2 O9 179.5(4) . . . . ?
C18 C1 C2 C3 0.2(6) . . . . ?
C1 C2 C3 O10 -178.6(4) . . . . ?
O9 C2 C3 O10 2.0(6) . . . . ?
C1 C2 C3 C4 -0.6(6) . . . . ?
O9 C2 C3 C4 180.0(3) . . . . ?
C24 O4 C4 C19 -101.5(5) . . . . ?
C24 O4 C4 C3 80.7(5) . . . . ?
O10 C3 C4 C19 179.2(4) . . . . ?
C2 C3 C4 C19 1.2(6) . . . . ?
O10 C3 C4 O4 -3.0(6) . . . . ?
C2 C3 C4 O4 179.1(3) . . . . ?
C19 C5 C6 C16 48.1(4) . . . . ?
C19 C5 C6 C7 -70.9(4) . . . . ?
C16 C6 C7 O3 157.6(4) . . . . ?
C5 C6 C7 O3 -83.4(5) . . . . ?
C16 C6 C7 C8 -27.3(5) . . . . ?
C5 C6 C7 C8 91.7(4) . . . . ?
C23 O2 C8 C9 119.7(5) . . . . ?
C23 O2 C8 C7 -71.3(5) . . . . ?
O3 C7 C8 C9 170.9(4) . . . . ?
C6 C7 C8 C9 -4.0(6) . . . . ?
O3 C7 C8 O2 2.1(6) . . . . ?
C6 C7 C8 O2 -172.8(3) . . . . ?
C1 C2 O9 C25 6.8(6) . . . . ?
C3 C2 O9 C25 -173.9(4) . . . . ?
C22 O8 C9 C8 -35.8(6) . . . . ?
C22 O8 C9 C17 146.3(4) . . . . ?
O2 C8 C9 O8 -3.2(7) . . . . ?
C7 C8 C9 O8 -171.5(4) . . . . ?
O2 C8 C9 C17 174.5(3) . . . . ?
C7 C8 C9 C17 6.2(6) . . . . ?
C26 O5 C14 C13 84.4(4) . . . . ?
C26 O5 C14 C21 -99.9(4) . . . . ?
C27 O1 C13 C14 132.1(4) . . . . ?
C27 O1 C13 C12 -52.5(6) . . . . ?
O5 C14 C13 O1 -6.7(6) . . . . ?
C21 C14 C13 O1 177.7(4) . . . . ?
O5 C14 C13 C12 177.7(4) . . . . ?
C21 C14 C13 C12 2.1(6) . . . . ?
C28 O6 C12 C11 109.0(5) . . . . ?
C28 O6 C12 C13 -75.9(5) . . . . ?
O1 C13 C12 O6 8.1(6) . . . . ?
C14 C13 C12 O6 -176.6(4) . . . . ?
O1 C13 C12 C11 -176.7(4) . . . . ?
C14 C13 C12 C11 -1.4(6) . . . . ?
O6 C12 C11 C20 174.1(4) . . . . ?
C13 C12 C11 C20 -1.2(6) . . . . ?
O6 C12 C11 Br1 -7.0(5) . . . . ?
C13 C12 C11 Br1 177.7(3) . . . . ?
C2 C1 C18 C19 -0.3(6) . . . . ?
C2 C1 C18 C15 -123.0(4) . . . . ?
C2 C1 C18 C17 120.5(4) . . . . ?
C21 C15 C18 C1 -73.1(4) . . . . ?
C21 C15 C18 C19 161.2(3) . . . . ?
C21 C15 C18 C17 44.8(4) . . . . ?
C20 C10 C17 C16 -70.0(4) . . . . ?
C20 C10 C17 C9 171.9(3) . . . . ?
C20 C10 C17 C18 47.2(4) . . . . ?
O8 C9 C17 C10 -39.4(4) . . . . ?
C8 C9 C17 C10 142.6(4) . . . . ?
O8 C9 C17 C16 -159.3(3) . . . . ?
C8 C9 C17 C16 22.7(5) . . . . ?
O8 C9 C17 C18 84.6(4) . . . . ?
C8 C9 C17 C18 -93.3(5) . . . . ?
C1 C18 C17 C10 56.0(4) . . . . ?
C19 C18 C17 C10 -179.0(3) . . . . ?
C15 C18 C17 C10 -61.3(4) . . . . ?
C1 C18 C17 C16 175.8(3) . . . . ?
C19 C18 C17 C16 -59.2(4) . . . . ?
C15 C18 C17 C16 58.5(4) . . . . ?
C1 C18 C17 C9 -67.3(4) . . . . ?
C19 C18 C17 C9 57.7(4) . . . . ?
C15 C18 C17 C9 175.4(3) . . . . ?
C7 C6 C16 O7 -122.7(4) . . . . ?
C5 C6 C16 O7 119.7(4) . . . . ?
C7 C6 C16 C17 58.4(4) . . . . ?
C5 C6 C16 C17 -59.2(4) . . . . ?
C10 C17 C16 O7 6.3(5) . . . . ?
C9 C17 C16 O7 125.8(4) . . . . ?
C18 C17 C16 O7 -114.1(4) . . . . ?
C10 C17 C16 C6 -174.9(3) . . . . ?
C9 C17 C16 C6 -55.3(4) . . . . ?
C18 C17 C16 C6 64.8(4) . . . . ?
O5 C14 C21 C20 -175.9(3) . . . . ?
C13 C14 C21 C20 -0.3(6) . . . . ?
O5 C14 C21 C15 2.0(5) . . . . ?
C13 C14 C21 C15 177.6(4) . . . . ?
C18 C15 C21 C20 -15.6(6) . . . . ?
C18 C15 C21 C14 166.5(4) . . . . ?
C12 C11 C20 C21 3.0(6) . . . . ?
Br1 C11 C20 C21 -175.9(3) . . . . ?
C12 C11 C20 C10 -176.2(4) . . . . ?
Br1 C11 C20 C10 4.9(5) . . . . ?
C14 C21 C20 C11 -2.2(6) . . . . ?
C15 C21 C20 C11 180.0(4) . . . . ?
C14 C21 C20 C10 177.0(4) . . . . ?
C15 C21 C20 C10 -0.8(6) . . . . ?
C17 C10 C20 C11 163.4(4) . . . . ?
C17 C10 C20 C21 -15.8(5) . . . . ?
O4 C4 C19 C5 4.3(6) . . . . ?
C3 C4 C19 C5 -178.0(4) . . . . ?
O4 C4 C19 C18 -179.1(4) . . . . ?
C3 C4 C19 C18 -1.4(6) . . . . ?
C6 C5 C19 C4 126.6(4) . . . . ?
C6 C5 C19 C18 -50.2(5) . . . . ?
C1 C18 C19 C4 0.8(6) . . . . ?
C15 C18 C19 C4 122.8(4) . . . . ?
C17 C18 C19 C4 -121.0(4) . . . . ?
C1 C18 C19 C5 177.6(3) . . . . ?
C15 C18 C19 C5 -60.4(4) . . . . ?
C17 C18 C19 C5 55.8(4) . . . . ?
